data_1514356
loop_
_publ_author_name
'Su, Yijin'
'Zhang, Yanwei'
'Akhmedov, Novruz G.'
'Petersen, Jeffrey L.'
'Shi, Xiaodong'

_publ_section_title
;
 Ambient Intermolecular [2 + 2] Cycloaddition: An Example of
 Carbophilicity and Oxophilicity Competition in Au/Ag Catalysis.
;
_journal_issue 9
_journal_name_full 'Organic letters'
_journal_page_first 2478
_journal_page_last 2481
_journal_paper_doi 10.1021/ol500854m
_journal_volume 16
_journal_year 2014
_chemical_formula_sum 'C42 H44 O4'
_chemical_formula_weight 612.77
_chemical_name_systematic
;
 ?
;
_space_group_crystal_system monoclinic
_space_group_IT_number 15
_space_group_name_Hall '-C 2yc'
_space_group_name_H-M_alt 'C 1 2/c 1'
_symmetry_space_group_name_Hall '-C 2yc'
_symmetry_space_group_name_H-M 'C 1 2/c 1'
_atom_sites_solution_hydrogens geom
_audit_creation_method SHELXL-2013
_cell_angle_alpha 90
_cell_angle_beta 106.0720(12)
_cell_angle_gamma 90
_cell_formula_units_Z 4
_cell_length_a 22.1827(5)
_cell_length_b 14.2629(3)
_cell_length_c 12.1482(3)
_cell_measurement_reflns_used 8406
_cell_measurement_temperature 291(2)
_cell_measurement_theta_max 61.96
_cell_measurement_theta_min 2.92
_cell_volume 3693.34(15)
_computing_data_collection APEX2
_computing_structure_refinement 'SHELXL-2013 (Sheldrick, 2013)'
_diffrn_ambient_temperature 291(2)
_diffrn_measured_fraction_theta_full 0.997
_diffrn_measured_fraction_theta_max 0.996
_diffrn_radiation_type MoK\a
_diffrn_radiation_wavelength 0.71073
_diffrn_reflns_av_R_equivalents 0.0263
_diffrn_reflns_av_unetI/netI 0.0219
_diffrn_reflns_Laue_measured_fraction_full 0.997
_diffrn_reflns_Laue_measured_fraction_max 0.996
_diffrn_reflns_limit_h_max 26
_diffrn_reflns_limit_h_min -29
_diffrn_reflns_limit_k_max 18
_diffrn_reflns_limit_k_min -19
_diffrn_reflns_limit_l_max 16
_diffrn_reflns_limit_l_min -8
_diffrn_reflns_number 17820
_diffrn_reflns_point_group_measured_fraction_full 0.997
_diffrn_reflns_point_group_measured_fraction_max 0.996
_diffrn_reflns_theta_full 25.242
_diffrn_reflns_theta_max 28.274
_diffrn_reflns_theta_min 3.203
_exptl_absorpt_coefficient_mu 0.069
_exptl_absorpt_correction_T_max 0.973
_exptl_absorpt_correction_T_min 0.966
_exptl_absorpt_correction_type multi-scan
_exptl_absorpt_process_details SADABS
_exptl_crystal_colour colorless
_exptl_crystal_density_diffrn 1.102
_exptl_crystal_description block
_exptl_crystal_F_000 1312
_exptl_crystal_size_max 0.500
_exptl_crystal_size_mid 0.440
_exptl_crystal_size_min 0.400
_refine_diff_density_max 0.219
_refine_diff_density_min -0.194
_refine_diff_density_rms 0.035
_refine_ls_extinction_method none
_refine_ls_goodness_of_fit_ref 1.074
_refine_ls_hydrogen_treatment constr
_refine_ls_matrix_type full
_refine_ls_number_parameters 243
_refine_ls_number_reflns 4557
_refine_ls_number_restraints 0
_refine_ls_restrained_S_all 1.068
_refine_ls_R_factor_all 0.0719
_refine_ls_R_factor_gt 0.0532
_refine_ls_shift/su_max 0.027
_refine_ls_shift/su_mean 0.002
_refine_ls_structure_factor_coef Fsqd
_refine_ls_weighting_details 'w=1/[\s^2^(Fo^2^)+(0.0729P)^2^+1.4569P] where P=(Fo^2^+2Fc^2^)/3'
_refine_ls_weighting_scheme calc
_refine_ls_wR_factor_gt 0.1438
_refine_ls_wR_factor_ref 0.1587
_reflns_Friedel_coverage 0.000
_reflns_number_gt 3322
_reflns_number_total 4557
_reflns_threshold_expression 'I > 2\s(I)'
_cod_data_source_file ol500854m_si_002.cif
_cod_data_source_block xs3cms
_cod_depositor_comments 'Adding full bibliography for 1514356--1514358.cif.'
_cod_database_code 1514356
_shelx_space_group_comment
;
The symmetry employed for this shelxl refinement is uniquely defined
by the following loop, which should always be used as a source of
symmetry information in preference to the above space-group names.
They are only intended as comments.
;
_shelx_estimated_absorpt_t_min 0.966
_shelx_estimated_absorpt_t_max 0.973
_shelxl_version_number 2013-4

loop_
_space_group_symop_operation_xyz
'x, y, z'
'-x, y, -z+1/2'
'x+1/2, y+1/2, z'
'-x+1/2, y+1/2, -z+1/2'
'-x, -y, -z'
'x, -y, z-1/2'
'-x+1/2, -y+1/2, -z'
'x+1/2, -y+1/2, z-1/2'

loop_
_atom_site_label
_atom_site_type_symbol
_atom_site_fract_x
_atom_site_fract_y
_atom_site_fract_z
_atom_site_U_iso_or_equiv
_atom_site_adp_type
_atom_site_occupancy
_atom_site_site_symmetry_order
_atom_site_calc_flag
_atom_site_refinement_flags_posn
_atom_site_refinement_flags_adp
_atom_site_refinement_flags_occupancy
_atom_site_disorder_assembly
_atom_site_disorder_group
O1 O 0.07121(3) 0.64103(4) 0.31918(5) 0.04414(16) Uani 1 1 d . U . . .
O2 O 0.12875(4) 0.71897(6) 0.22298(8) 0.0806(2) Uani 1 1 d . U . . .
C1 C 0.01984(4) 0.78742(6) 0.30917(7) 0.0374(2) Uani 1 1 d . U . . .
C2 C 0.01134(4) 0.89353(6) 0.31783(7) 0.0379(2) Uani 1 1 d . U . . .
H2 H -0.0244 0.9062 0.3483 0.046 Uiso 1 1 calc R U . . .
C3 C 0.06484(4) 0.95733(6) 0.37397(7) 0.0395(2) Uani 1 1 d . U . . .
C4 C 0.05246(5) 1.03884(7) 0.42564(9) 0.0527(3) Uani 1 1 d . U . . .
H4 H 0.0113 1.0532 0.4239 0.063 Uiso 1 1 calc R U . . .
C5 C 0.10030(6) 1.09937(8) 0.47996(10) 0.0619(3) Uani 1 1 d . U . . .
H5 H 0.0908 1.1539 0.5137 0.074 Uiso 1 1 calc R U . . .
C6 C 0.16156(5) 1.07979(8) 0.48462(9) 0.0574(3) Uani 1 1 d . U . . .
C7 C 0.17383(5) 1.00053(8) 0.42973(11) 0.0599(3) Uani 1 1 d . U . . .
H7 H 0.2149 0.9875 0.4297 0.072 Uiso 1 1 calc R U . . .
C8 C 0.12620(5) 0.93965(7) 0.37442(9) 0.0512(3) Uani 1 1 d . U . . .
H8 H 0.1356 0.8868 0.3375 0.061 Uiso 1 1 calc R U . . .
C9 C 0.21363(7) 1.14457(11) 0.54843(15) 0.0943(5) Uani 1 1 d . U . . .
H9A H 0.2217 1.1345 0.6294 0.141 Uiso 1 1 calc R U . . .
H9B H 0.2012 1.2085 0.5306 0.141 Uiso 1 1 calc R U . . .
H9C H 0.2510 1.1317 0.5258 0.141 Uiso 1 1 calc R U . . .
C10 C 0.06163(4) 0.72650(6) 0.37046(7) 0.0381(2) Uani 1 1 d . U . . .
C11 C 0.10176(4) 0.74080(6) 0.48734(8) 0.0422(2) Uani 1 1 d . U . . .
C12 C 0.07860(6) 0.78864(8) 0.56597(9) 0.0587(3) Uani 1 1 d . U . . .
H12 H 0.0368 0.8074 0.5458 0.070 Uiso 1 1 calc R U . . .
C13 C 0.11681(7) 0.80898(11) 0.67443(10) 0.0798(4) Uani 1 1 d . U . . .
H13 H 0.1007 0.8417 0.7262 0.096 Uiso 1 1 calc R U . . .
C14 C 0.17803(7) 0.78110(10) 0.70543(11) 0.0809(4) Uani 1 1 d . U . . .
H14 H 0.2038 0.7957 0.7778 0.097 Uiso 1 1 calc R U . . .
C15 C 0.20175(6) 0.73148(10) 0.62993(11) 0.0720(4) Uani 1 1 d . U . . .
H15 H 0.2433 0.7116 0.6517 0.086 Uiso 1 1 calc R U . . .
C16 C 0.16377(5) 0.71088(8) 0.52106(9) 0.0548(3) Uani 1 1 d . U . . .
H16 H 0.1799 0.6769 0.4704 0.066 Uiso 1 1 calc R U . . .
C17 C 0.10646(5) 0.64692(7) 0.24344(9) 0.0517(3) Uani 1 1 d . U . . .
C18 C 0.11485(6) 0.55262(9) 0.19239(11) 0.0677(3) Uani 1 1 d . U . . .
C19 C 0.06907(19) 0.4809(2) 0.2011(3) 0.1017(10) Uani 0.4642(19) 1 d D U P A 1
H19A H 0.0720 0.4696 0.2803 0.153 Uiso 0.4642(19) 1 calc R U P A 1
H19B H 0.0777 0.4239 0.1663 0.153 Uiso 0.4642(19) 1 calc R U P A 1
H19C H 0.0276 0.5022 0.1624 0.153 Uiso 0.4642(19) 1 calc R U P A 1
C20 C 0.1791(2) 0.5190(3) 0.2672(5) 0.1568(18) Uani 0.4642(19) 1 d D U P A 1
H20A H 0.1803 0.5238 0.3466 0.235 Uiso 0.4642(19) 1 calc R U P A 1
H20B H 0.2116 0.5574 0.2526 0.235 Uiso 0.4642(19) 1 calc R U P A 1
H20C H 0.1856 0.4550 0.2491 0.235 Uiso 0.4642(19) 1 calc R U P A 1
C21 C 0.1150(3) 0.5684(3) 0.0677(3) 0.1444(16) Uani 0.4642(19) 1 d D U P A 1
H21A H 0.1179 0.5090 0.0322 0.217 Uiso 0.4642(19) 1 calc R U P A 1
H21B H 0.1504 0.6065 0.0658 0.217 Uiso 0.4642(19) 1 calc R U P A 1
H21C H 0.0770 0.5994 0.0271 0.217 Uiso 0.4642(19) 1 calc R U P A 1
C22 C 0.1147(2) 0.4712(2) 0.2787(3) 0.1264(12) Uani 0.5358(19) 1 d D U P A 2
H22A H 0.1241 0.4130 0.2473 0.190 Uiso 0.5358(19) 1 calc R U P A 2
H22B H 0.0740 0.4671 0.2918 0.190 Uiso 0.5358(19) 1 calc R U P A 2
H22C H 0.1457 0.4834 0.3498 0.190 Uiso 0.5358(19) 1 calc R U P A 2
C23 C 0.17415(14) 0.5508(2) 0.1593(3) 0.1174(9) Uani 0.5358(19) 1 d D U P A 2
H23A H 0.1751 0.6029 0.1097 0.176 Uiso 0.5358(19) 1 calc R U P A 2
H23B H 0.1769 0.4933 0.1200 0.176 Uiso 0.5358(19) 1 calc R U P A 2
H23C H 0.2090 0.5552 0.2267 0.176 Uiso 0.5358(19) 1 calc R U P A 2
C24 C 0.05751(18) 0.5399(3) 0.0917(3) 0.1426(13) Uani 0.5358(19) 1 d D U P A 2
H24A H 0.0542 0.5917 0.0398 0.214 Uiso 0.5358(19) 1 calc R U P A 2
H24B H 0.0207 0.5375 0.1186 0.214 Uiso 0.5358(19) 1 calc R U P A 2
H24C H 0.0612 0.4826 0.0527 0.214 Uiso 0.5358(19) 1 calc R U P A 2

loop_
_atom_site_aniso_label
_atom_site_aniso_U_11
_atom_site_aniso_U_22
_atom_site_aniso_U_33
_atom_site_aniso_U_23
_atom_site_aniso_U_13
_atom_site_aniso_U_12
O1 0.0495(3) 0.0357(3) 0.0456(3) -0.0032(3) 0.0103(3) 0.0037(3)
O2 0.1058(5) 0.0588(5) 0.0987(5) -0.0109(4) 0.0640(4) -0.0108(4)
C1 0.0364(4) 0.0364(4) 0.0365(4) -0.0012(3) 0.0052(3) -0.0018(3)
C2 0.0359(4) 0.0357(4) 0.0402(4) -0.0012(3) 0.0071(3) 0.0009(3)
C3 0.0409(4) 0.0356(4) 0.0403(4) -0.0002(3) 0.0084(3) -0.0020(3)
C4 0.0524(5) 0.0437(5) 0.0643(5) -0.0099(4) 0.0198(4) -0.0033(4)
C5 0.0733(6) 0.0468(5) 0.0693(6) -0.0181(5) 0.0259(5) -0.0136(5)
C6 0.0595(6) 0.0537(5) 0.0549(5) -0.0056(5) 0.0089(4) -0.0190(5)
C7 0.0423(5) 0.0592(6) 0.0755(7) -0.0021(5) 0.0120(5) -0.0082(5)
C8 0.0450(5) 0.0449(5) 0.0635(5) -0.0074(4) 0.0149(4) -0.0020(4)
C9 0.0838(8) 0.0883(9) 0.1009(10) -0.0269(8) 0.0090(8) -0.0409(7)
C10 0.0398(4) 0.0349(4) 0.0377(4) -0.0013(3) 0.0075(3) 0.0009(3)
C11 0.0458(5) 0.0378(4) 0.0380(4) 0.0033(3) 0.0035(3) 0.0029(4)
C12 0.0678(6) 0.0597(6) 0.0430(5) -0.0029(4) 0.0061(4) 0.0161(5)
C13 0.1089(10) 0.0770(8) 0.0429(5) -0.0118(6) 0.0034(6) 0.0158(7)
C14 0.0930(9) 0.0794(8) 0.0479(6) -0.0024(6) -0.0175(6) -0.0031(7)
C15 0.0552(6) 0.0800(8) 0.0637(6) 0.0128(6) -0.0121(5) -0.0007(6)
C16 0.0470(5) 0.0602(6) 0.0508(5) 0.0069(5) 0.0027(4) 0.0059(5)
C17 0.0548(5) 0.0492(5) 0.0517(5) -0.0071(4) 0.0156(4) 0.0019(4)
C18 0.0716(7) 0.0583(6) 0.0766(6) -0.0232(5) 0.0264(5) 0.0024(5)
C19 0.146(2) 0.0525(13) 0.124(2) -0.0393(14) 0.0662(17) -0.0195(16)
C20 0.126(3) 0.111(2) 0.199(4) -0.058(3) -0.013(3) 0.0694(18)
C21 0.262(4) 0.109(3) 0.0934(16) -0.0375(17) 0.1007(18) -0.019(3)
C22 0.181(3) 0.0536(14) 0.166(3) -0.0061(16) 0.084(2) 0.0276(17)
C23 0.0997(15) 0.0963(18) 0.184(2) -0.0665(15) 0.0856(13) -0.0143(14)
C24 0.110(2) 0.162(3) 0.131(2) -0.1025(16) -0.0071(19) 0.011(2)

loop_
_atom_type_symbol
_atom_type_description
_atom_type_scat_dispersion_real
_atom_type_scat_dispersion_imag
_atom_type_scat_source
C C 0.0033 0.0016 'International Tables Vol C Tables 4.2.6.8 and 6.1.1.4'
H H 0.0000 0.0000 'International Tables Vol C Tables 4.2.6.8 and 6.1.1.4'
O O 0.0106 0.0060 'International Tables Vol C Tables 4.2.6.8 and 6.1.1.4'

loop_
_geom_angle_atom_site_label_1
_geom_angle_atom_site_label_2
_geom_angle_atom_site_label_3
_geom_angle
_geom_angle_site_symmetry_1
_geom_angle_site_symmetry_3
C17 O1 C10 115.38(7) . .
C10 C1 C1 133.09(7) . 2
C10 C1 C2 133.11(7) . .
C1 C1 C2 90.89(4) 2 .
C3 C2 C1 122.21(7) . .
C3 C2 C2 117.12(8) . 2
C1 C2 C2 86.46(5) . 2
C8 C3 C4 118.04(9) . .
C8 C3 C2 123.01(8) . .
C4 C3 C2 118.93(8) . .
C3 C4 C5 121.15(10) . .
C6 C5 C4 120.79(11) . .
C5 C6 C7 118.22(10) . .
C5 C6 C9 120.20(12) . .
C7 C6 C9 121.58(12) . .
C6 C7 C8 121.44(11) . .
C3 C8 C7 120.26(10) . .
C1 C10 O1 118.79(7) . .
C1 C10 C11 126.18(8) . .
O1 C10 C11 114.98(7) . .
C12 C11 C16 118.33(9) . .
C12 C11 C10 119.69(9) . .
C16 C11 C10 121.93(9) . .
C11 C12 C13 120.89(11) . .
C14 C13 C12 120.10(13) . .
C13 C14 C15 120.13(11) . .
C14 C15 C16 120.10(12) . .
C15 C16 C11 120.40(11) . .
O2 C17 O1 122.68(10) . .
O2 C17 C18 124.99(11) . .
O1 C17 C18 112.31(9) . .
C23 C18 C24 113.0(2) . .
C19 C18 C17 115.11(17) . .
C23 C18 C17 110.26(15) . .
C24 C18 C17 105.45(17) . .
C19 C18 C21 111.4(3) . .
C17 C18 C21 108.00(19) . .
C19 C18 C20 106.7(3) . .
C17 C18 C20 103.50(19) . .
C21 C18 C20 111.9(3) . .
C23 C18 C22 109.7(2) . .
C24 C18 C22 107.2(2) . .
C17 C18 C22 111.20(16) . .

loop_
_geom_bond_atom_site_label_1
_geom_bond_atom_site_label_2
_geom_bond_distance
_geom_bond_site_symmetry_2
O1 C17 1.3650(14) .
O1 C10 1.4115(11) .
O2 C17 1.1959(14) .
C1 C10 1.3366(12) .
C1 C1 1.4633(16) 2
C1 C2 1.5324(12) .
C2 C3 1.5012(12) .
C2 C2 1.5844(17) 2
C3 C8 1.3828(14) .
C3 C4 1.3845(14) .
C4 C5 1.3854(15) .
C5 C6 1.3730(17) .
C6 C7 1.3773(17) .
C6 C9 1.5142(17) .
C7 C8 1.3888(15) .
C10 C11 1.4664(12) .
C11 C12 1.3834(15) .
C11 C16 1.3892(14) .
C12 C13 1.3858(16) .
C13 C14 1.364(2) .
C14 C15 1.373(2) .
C15 C16 1.3887(16) .
C17 C18 1.5141(16) .
C19 C18 1.466(4) .
C20 C18 1.540(4) .
C21 C18 1.532(4) .
C22 C18 1.566(4) .
C23 C18 1.479(3) .
C24 C18 1.512(3) .
